data_7060590
loop_
_publ_author_name
'Kordestani, Nazanin'
'Amiri Rudbari, Hadi'
'Correia, Isabel'
'Valente, Andreia'
'C\^orte-Real, Leonor'
'Islam, Mohammad Khairul'
'Micale, Nicola'
'Braun, Jason D.'
'Herbert, David E.'
'Tumanov, Nikolay'
'Wouters, Johan'
'Enamullah, Mohammed'

_publ_section_title
;
 Heteroleptic enantiopure Pd(ii)-complexes derived from
 halogen-substituted Schiff bases and 2-picolylamine: synthesis,
 experimental and computational characterization and investigation of the
 influence of chirality and halogen atoms on the anticancer activity
;
_journal_issue 20
_journal_name_full 'New Journal of Chemistry'
_journal_page_first 9163
_journal_page_last 9180
_journal_paper_doi 10.1039/D1NJ01491A
_journal_volume 45
_journal_year 2021
_chemical_formula_sum 'C10 H12 Cl N O2'
_chemical_formula_weight 213.66
_space_group_crystal_system monoclinic
_space_group_IT_number 14
_space_group_name_Hall '-P 2ybc'
_space_group_name_H-M_alt 'P 1 21/c 1'
_atom_sites_solution_hydrogens mixed
_audit_block_doi 10.5517/ccdc.csd.cc24sc8l
_audit_creation_method SHELXL-2014/7
_audit_update_record
;
2020-03-11 deposited with the CCDC.	2021-04-16 downloaded from the CCDC.
;
_cell_angle_alpha 90
_cell_angle_beta 109.705(8)
_cell_angle_gamma 90
_cell_formula_units_Z 4
_cell_length_a 16.7686(13)
_cell_length_b 5.0650(3)
_cell_length_c 12.2716(8)
_cell_measurement_reflns_used 2199
_cell_measurement_temperature 123(2)
_cell_measurement_theta_max 72.2280
_cell_measurement_theta_min 3.9630
_cell_volume 981.23(13)
_computing_cell_refinement CrysalisPro
_computing_data_collection CrysalisPro
_computing_data_reduction CrysalisPro
_computing_publication_material SHELXL-2014
_computing_structure_refinement 'SHELXL-2014/7 (Sheldrick, 2014)'
_computing_structure_solution SIR92
_diffrn_ambient_temperature 123(2)
_diffrn_measured_fraction_theta_full 0.991
_diffrn_measured_fraction_theta_max 0.962
_diffrn_measurement_device_type 'Oxford Diffraction Gemini S'
_diffrn_measurement_method 'omega scans'
_diffrn_radiation_type CuK\a
_diffrn_radiation_wavelength 1.5418
_diffrn_reflns_av_R_equivalents 0.0485
_diffrn_reflns_av_unetI/netI 0.0434
_diffrn_reflns_Laue_measured_fraction_full 0.991
_diffrn_reflns_Laue_measured_fraction_max 0.962
_diffrn_reflns_limit_h_max 20
_diffrn_reflns_limit_h_min -20
_diffrn_reflns_limit_k_max 4
_diffrn_reflns_limit_k_min -6
_diffrn_reflns_limit_l_max 13
_diffrn_reflns_limit_l_min -15
_diffrn_reflns_number 5383
_diffrn_reflns_point_group_measured_fraction_full 0.991
_diffrn_reflns_point_group_measured_fraction_max 0.962
_diffrn_reflns_theta_full 70.000
_diffrn_reflns_theta_max 74.041
_diffrn_reflns_theta_min 5.605
_diffrn_source 'sealed tube'
_exptl_absorpt_coefficient_mu 3.232
_exptl_absorpt_correction_T_max 1.00000
_exptl_absorpt_correction_T_min 0.59220
_exptl_absorpt_correction_type multi-scan
_exptl_absorpt_process_details
;
CrysAlisPro, Agilent Technologies,
Version 1.171.37.35 (release 13-08-2014 CrysAlis171 .NET)
(compiled Aug 13 2014,18:06:01)
Empirical absorption correction using spherical harmonics,
 implemented in SCALE3 ABSPACK scaling algorithm.
;
_exptl_crystal_colour colourless
_exptl_crystal_density_diffrn 1.446
_exptl_crystal_description needle
_exptl_crystal_F_000 448
_exptl_crystal_size_max 0.70
_exptl_crystal_size_mid 0.10
_exptl_crystal_size_min 0.05
_refine_diff_density_max 0.406
_refine_diff_density_min -0.350
_refine_diff_density_rms 0.079
_refine_ls_extinction_method none
_refine_ls_goodness_of_fit_ref 1.071
_refine_ls_hydrogen_treatment mixed
_refine_ls_matrix_type full
_refine_ls_number_parameters 139
_refine_ls_number_reflns 1924
_refine_ls_number_restraints 0
_refine_ls_restrained_S_all 1.071
_refine_ls_R_factor_all 0.0588
_refine_ls_R_factor_gt 0.0499
_refine_ls_shift/su_max 0.000
_refine_ls_shift/su_mean 0.000
_refine_ls_structure_factor_coef Fsqd
_refine_ls_weighting_details 'w=1/[\s^2^(Fo^2^)+(0.0952P)^2^+0.2795P] where P=(Fo^2^+2Fc^2^)/3'
_refine_ls_weighting_scheme calc
_refine_ls_wR_factor_gt 0.1397
_refine_ls_wR_factor_ref 0.1555
_reflns_Friedel_coverage 0.000
_reflns_number_gt 1603
_reflns_number_total 1924
_reflns_threshold_expression 'I > 2\s(I)'
_cod_data_source_file d1nj01491a2.cif
_cod_data_source_block jesus_1
_cod_depositor_comments 'Adding full bibliography for 7060575--7060596.cif.'
_cod_original_cell_volume 981.23(12)
_cod_original_sg_symbol_H-M 'P 21/c'
_cod_database_code 7060590
_shelx_shelxl_version_number 2014/7
_shelx_space_group_comment
;
The symmetry employed for this shelxl refinement is uniquely defined
by the following loop, which should always be used as a source of
symmetry information in preference to the above space-group names.
They are only intended as comments.
;

loop_
_space_group_symop_operation_xyz
'x, y, z'
'-x, y+1/2, -z+1/2'
'-x, -y, -z'
'x, -y-1/2, z-1/2'

loop_
_atom_site_label
_atom_site_type_symbol
_atom_site_fract_x
_atom_site_fract_y
_atom_site_fract_z
_atom_site_U_iso_or_equiv
_atom_site_adp_type
_atom_site_occupancy
_atom_site_site_symmetry_order
_atom_site_calc_flag
_atom_site_refinement_flags_posn
_atom_site_refinement_flags_adp
_atom_site_refinement_flags_occupancy
_atom_site_disorder_assembly
_atom_site_disorder_group
Cl1 Cl 0.45033(4) 1.16671(11) 0.35229(5) 0.0302(2) Uani 1 1 d . . . . .
O1 O 0.92489(12) -0.3057(4) 0.69089(15) 0.0348(5) Uani 1 1 d . . . . .
O2 O 0.93187(12) -0.3025(4) 0.50527(16) 0.0372(5) Uani 1 1 d . . . . .
N1 N 0.57909(13) 0.6281(4) 0.41814(19) 0.0260(5) Uani 1 1 d . . . . .
C1 C 0.66803(14) 0.5276(5) 0.4641(2) 0.0255(5) Uani 1 1 d . . . . .
H1 H 0.7074 0.6823 0.4832 0.031 Uiso 1 1 calc R U . . .
C2 C 0.68535(15) 0.3586(5) 0.5737(2) 0.0265(5) Uani 1 1 d . . . . .
H2A H 0.7039 0.4684 0.6445 0.032 Uiso 1 1 calc R U . . .
H2B H 0.6348 0.2552 0.5718 0.032 Uiso 1 1 calc R U . . .
C3 C 0.75597(15) 0.1812(4) 0.5662(2) 0.0250(5) Uani 1 1 d . . . . .
C4 C 0.75963(15) 0.1798(4) 0.4551(2) 0.0252(5) Uani 1 1 d . . . . .
C5 C 0.69040(16) 0.3531(5) 0.3762(2) 0.0275(5) Uani 1 1 d . . . . .
H5A H 0.6412 0.2470 0.3294 0.033 Uiso 1 1 calc R U . . .
H5B H 0.7115 0.4597 0.3239 0.033 Uiso 1 1 calc R U . . .
C6 C 0.81065(15) 0.0232(5) 0.6545(2) 0.0270(5) Uani 1 1 d . . . . .
H6 H 0.8093 0.0241 0.7312 0.032 Uiso 1 1 calc R U . . .
C7 C 0.86602(15) -0.1320(5) 0.6224(2) 0.0272(5) Uani 1 1 d . . . . .
C8 C 0.87001(15) -0.1312(5) 0.5117(2) 0.0283(5) Uani 1 1 d . . . . .
C9 C 0.81798(15) 0.0239(5) 0.4246(2) 0.0283(5) Uani 1 1 d . . . . .
H9 H 0.8213 0.0254 0.3489 0.034 Uiso 1 1 calc R U . . .
C10 C 0.96562(17) -0.4204(6) 0.6169(2) 0.0372(6) Uani 1 1 d . . . . .
H10A H 1.0275 -0.3894 0.6492 0.045 Uiso 1 1 calc R U . . .
H10B H 0.9556 -0.6133 0.6110 0.045 Uiso 1 1 calc R U . . .
H1N H 0.537(2) 0.479(9) 0.401(3) 0.063(11) Uiso 1 1 d . . . . .
H2N H 0.567(2) 0.716(7) 0.352(3) 0.048(10) Uiso 1 1 d . . . . .
H3N H 0.5653(18) 0.736(6) 0.470(3) 0.035(8) Uiso 1 1 d . . . . .

loop_
_atom_site_aniso_label
_atom_site_aniso_U_11
_atom_site_aniso_U_22
_atom_site_aniso_U_33
_atom_site_aniso_U_23
_atom_site_aniso_U_13
_atom_site_aniso_U_12
Cl1 0.0331(4) 0.0292(4) 0.0300(4) -0.0039(2) 0.0131(3) -0.0041(2)
O1 0.0360(10) 0.0373(10) 0.0297(9) 0.0011(8) 0.0093(8) 0.0128(8)
O2 0.0381(11) 0.0414(11) 0.0350(9) 0.0036(8) 0.0161(8) 0.0170(8)
N1 0.0223(10) 0.0260(10) 0.0298(11) 0.0004(9) 0.0091(8) 0.0023(8)
C1 0.0226(11) 0.0246(11) 0.0303(12) -0.0006(9) 0.0103(9) 0.0013(9)
C2 0.0274(12) 0.0263(12) 0.0281(12) -0.0017(9) 0.0125(10) 0.0010(9)
C3 0.0239(12) 0.0214(11) 0.0304(12) -0.0027(9) 0.0099(9) -0.0022(9)
C4 0.0242(12) 0.0223(11) 0.0289(12) -0.0008(9) 0.0087(10) -0.0009(9)
C5 0.0293(13) 0.0261(12) 0.0297(12) 0.0016(9) 0.0136(10) 0.0042(9)
C6 0.0291(12) 0.0270(12) 0.0255(11) -0.0014(9) 0.0100(9) 0.0006(9)
C7 0.0255(12) 0.0237(11) 0.0313(12) 0.0020(9) 0.0080(10) 0.0013(9)
C8 0.0258(12) 0.0259(12) 0.0342(12) -0.0015(10) 0.0113(10) 0.0011(9)
C9 0.0299(13) 0.0290(13) 0.0289(12) 0.0018(10) 0.0135(10) 0.0031(10)
C10 0.0339(15) 0.0417(15) 0.0362(14) 0.0027(12) 0.0119(11) 0.0133(12)

loop_
_atom_type_symbol
_atom_type_description
_atom_type_scat_dispersion_real
_atom_type_scat_dispersion_imag
_atom_type_scat_source
Cl Cl 0.3639 0.7018 'International Tables Vol C Tables 4.2.6.8 and 6.1.1.4'
O O 0.0492 0.0322 'International Tables Vol C Tables 4.2.6.8 and 6.1.1.4'
N N 0.0311 0.0180 'International Tables Vol C Tables 4.2.6.8 and 6.1.1.4'
C C 0.0181 0.0091 'International Tables Vol C Tables 4.2.6.8 and 6.1.1.4'
H H 0.0000 0.0000 'International Tables Vol C Tables 4.2.6.8 and 6.1.1.4'

loop_
_citation_id
_citation_doi
_citation_year
1 10.1021/acsomega.0c01370 2020

loop_
_geom_angle_atom_site_label_1
_geom_angle_atom_site_label_2
_geom_angle_atom_site_label_3
_geom_angle
_geom_angle_site_symmetry_1
_geom_angle_site_symmetry_3
_geom_angle_publ_flag
C7 O1 C10 105.60(19) . . ?
C8 O2 C10 105.81(19) . . ?
C1 N1 H1N 111(2) . . ?
C1 N1 H2N 113(2) . . ?
H1N N1 H2N 105(3) . . ?
C1 N1 H3N 113.0(18) . . ?
H1N N1 H3N 106(3) . . ?
H2N N1 H3N 108(3) . . ?
N1 C1 C5 112.31(19) . . ?
N1 C1 C2 112.97(19) . . ?
C5 C1 C2 105.97(19) . . ?
N1 C1 H1 108.5 . . ?
C5 C1 H1 108.5 . . ?
C2 C1 H1 108.5 . . ?
C3 C2 C1 101.46(18) . . ?
C3 C2 H2A 111.5 . . ?
C1 C2 H2A 111.5 . . ?
C3 C2 H2B 111.5 . . ?
C1 C2 H2B 111.5 . . ?
H2A C2 H2B 109.3 . . ?
C4 C3 C6 121.4(2) . . ?
C4 C3 C2 111.0(2) . . ?
C6 C3 C2 127.6(2) . . ?
C3 C4 C9 122.1(2) . . ?
C3 C4 C5 110.3(2) . . ?
C9 C4 C5 127.5(2) . . ?
C4 C5 C1 101.53(18) . . ?
C4 C5 H5A 111.5 . . ?
C1 C5 H5A 111.5 . . ?
C4 C5 H5B 111.5 . . ?
C1 C5 H5B 111.5 . . ?
H5A C5 H5B 109.3 . . ?
C7 C6 C3 115.7(2) . . ?
C7 C6 H6 122.2 . . ?
C3 C6 H6 122.2 . . ?
C6 C7 O1 127.3(2) . . ?
C6 C7 C8 122.8(2) . . ?
O1 C7 C8 109.9(2) . . ?
O2 C8 C9 127.6(2) . . ?
O2 C8 C7 110.0(2) . . ?
C9 C8 C7 122.5(2) . . ?
C8 C9 C4 115.6(2) . . ?
C8 C9 H9 122.2 . . ?
C4 C9 H9 122.2 . . ?
O2 C10 O1 108.7(2) . . ?
O2 C10 H10A 110.0 . . ?
O1 C10 H10A 110.0 . . ?
O2 C10 H10B 110.0 . . ?
O1 C10 H10B 110.0 . . ?
H10A C10 H10B 108.3 . . ?

loop_
_geom_bond_atom_site_label_1
_geom_bond_atom_site_label_2
_geom_bond_distance
_geom_bond_site_symmetry_2
_geom_bond_publ_flag
O1 C7 1.377(3) . ?
O1 C10 1.431(3) . ?
O2 C8 1.375(3) . ?
O2 C10 1.425(3) . ?
N1 C1 1.495(3) . ?
N1 H1N 1.00(4) . ?
N1 H2N 0.89(4) . ?
N1 H3N 0.93(3) . ?
C1 C5 1.536(3) . ?
C1 C2 1.537(3) . ?
C1 H1 1.0000 . ?
C2 C3 1.514(3) . ?
C2 H2A 0.9900 . ?
C2 H2B 0.9900 . ?
C3 C4 1.385(3) . ?
C3 C6 1.409(3) . ?
C4 C9 1.403(3) . ?
C4 C5 1.516(3) . ?
C5 H5A 0.9900 . ?
C5 H5B 0.9900 . ?
C6 C7 1.372(3) . ?
C6 H6 0.9500 . ?
C7 C8 1.382(4) . ?
C8 C9 1.375(3) . ?
C9 H9 0.9500 . ?
C10 H10A 0.9900 . ?
C10 H10B 0.9900 . ?

loop_
_geom_hbond_atom_site_label_D
_geom_hbond_atom_site_label_H
_geom_hbond_atom_site_label_A
_geom_hbond_distance_DH
_geom_hbond_distance_HA
_geom_hbond_distance_DA
_geom_hbond_angle_DHA
_geom_hbond_site_symmetry_A
N1 H1N Cl1 1.00(4) 2.10(4) 3.098(2) 175(3) 1_545
N1 H2N Cl1 0.89(4) 2.43(4) 3.192(2) 144(3) 2_645
N1 H3N Cl1 0.93(3) 2.95(3) 3.403(2) 112(2) .
N1 H3N Cl1 0.93(3) 2.33(3) 3.193(2) 154(3) 3_676

loop_
_geom_torsion_atom_site_label_1
_geom_torsion_atom_site_label_2
_geom_torsion_atom_site_label_3
_geom_torsion_atom_site_label_4
_geom_torsion
_geom_torsion_site_symmetry_1
_geom_torsion_site_symmetry_2
_geom_torsion_site_symmetry_3
_geom_torsion_site_symmetry_4
_geom_torsion_publ_flag
N1 C1 C2 C3 152.89(19) . . . . ?
C5 C1 C2 C3 29.5(2) . . . . ?
C1 C2 C3 C4 -17.8(2) . . . . ?
C1 C2 C3 C6 165.0(2) . . . . ?
C6 C3 C4 C9 -0.5(4) . . . . ?
C2 C3 C4 C9 -177.9(2) . . . . ?
C6 C3 C4 C5 176.3(2) . . . . ?
C2 C3 C4 C5 -1.1(3) . . . . ?
C3 C4 C5 C1 19.5(2) . . . . ?
C9 C4 C5 C1 -163.9(2) . . . . ?
N1 C1 C5 C4 -153.92(19) . . . . ?
C2 C1 C5 C4 -30.1(2) . . . . ?
C4 C3 C6 C7 -0.8(3) . . . . ?
C2 C3 C6 C7 176.1(2) . . . . ?
C3 C6 C7 O1 -179.1(2) . . . . ?
C3 C6 C7 C8 1.4(4) . . . . ?
C10 O1 C7 C6 179.3(3) . . . . ?
C10 O1 C7 C8 -1.2(3) . . . . ?
C10 O2 C8 C9 -178.3(3) . . . . ?
C10 O2 C8 C7 1.9(3) . . . . ?
C6 C7 C8 O2 179.1(2) . . . . ?
O1 C7 C8 O2 -0.4(3) . . . . ?
C6 C7 C8 C9 -0.7(4) . . . . ?
O1 C7 C8 C9 179.8(2) . . . . ?
O2 C8 C9 C4 179.5(2) . . . . ?
C7 C8 C9 C4 -0.7(4) . . . . ?
C3 C4 C9 C8 1.3(4) . . . . ?
C5 C4 C9 C8 -175.0(2) . . . . ?
C8 O2 C10 O1 -2.6(3) . . . . ?
C7 O1 C10 O2 2.4(3) . . . . ?
